data_1526850
loop_
_publ_author_name
'Troyanov, S.I.'

_publ_section_title
;
 Crystal modifications of beryllium dihalides Be Cl2, Be Br2 and Be I2
;
_journal_name_full 'Zhurnal Neorganicheskoi Khimii'
_journal_page_first 1619
_journal_page_last 1624
_journal_volume 45
_journal_year 2000
_chemical_formula_sum 'Be Br2'
_space_group_IT_number 72
_symmetry_space_group_name_Hall '-I 2 2c'
_symmetry_space_group_name_H-M 'I b a m'
_cell_angle_alpha 90
_cell_angle_beta 90
_cell_angle_gamma 90
_cell_formula_units_Z 4
_cell_length_a 5.569
_cell_length_b 10.405
_cell_length_c 5.543
_cell_volume 321.192
_citation_journal_id_ASTM ZNOKAQ
_cod_data_source_file Troyanov_ZNOKAQ_2000_835.cif
_cod_data_source_block Be1Br2
_cod_original_cell_volume 321.1916
_cod_original_formula_sum 'Be1 Br2'
_cod_database_code 1526850

loop_
_symmetry_equiv_pos_as_xyz
x,y,z
-x,-y,z
x,-y,-z+1/2
-x,y,-z+1/2
-x,-y,-z
x,y,-z
-x,y,z-1/2
x,-y,z-1/2
x+1/2,y+1/2,z+1/2
-x+1/2,-y+1/2,z+1/2
x+1/2,-y+1/2,-z+1
-x+1/2,y+1/2,-z+1
-x+1/2,-y+1/2,-z+1/2
x+1/2,y+1/2,-z+1/2
-x+1/2,y+1/2,z
x+1/2,-y+1/2,z

loop_
_atom_site_label
_atom_site_type_symbol
_atom_site_fract_x
_atom_site_fract_y
_atom_site_fract_z
_atom_site_occupancy
_atom_site_U_iso_or_equiv
Br1 Br-1 0.2142 0.11501 0 1 0.0
Be1 Be+2 0 0 0.25 1 0.0
